data_7022064
loop_
_publ_author_name
'Chen, Quan-Liang'
'Chen, Hong-Bin'
'Cao, Ze-Xing'
'Zhou, Zhao-Hui'

_publ_section_title
;
 Synthesis, spectral, and structural characterizations of imidazole
 oxalato molybdenum(IV/V/VI) complexes.
;
_journal_issue 5
_journal_name_full 'Dalton transactions (Cambridge, England : 2003)'
_journal_page_first 1627
_journal_page_last 1636
_journal_paper_doi 10.1039/c2dt31566a
_journal_volume 42
_journal_year 2013
_chemical_formula_sum 'C12 H18 Mo3 N8 O9'
_chemical_formula_weight 706.16
_chemical_name_common 'Oxomolybdenum(VI/V) imidazole hydrate'
_chemical_name_systematic
;
?
;
_space_group_IT_number 4
_symmetry_space_group_name_Hall 'P 2yb'
_symmetry_space_group_name_H-M 'P 1 21 1'
_atom_sites_solution_hydrogens geom
_atom_sites_solution_primary direct
_atom_sites_solution_secondary difmap
_audit_creation_method SHELXL-97
_cell_angle_alpha 90.00
_cell_angle_beta 99.098(2)
_cell_angle_gamma 90.00
_cell_formula_units_Z 2
_cell_length_a 8.2312(2)
_cell_length_b 15.6958(4)
_cell_length_c 8.7803(2)
_cell_measurement_temperature 446(2)
_cell_volume 1120.10(5)
_computing_structure_refinement 'SHELXL-97 (Sheldrick, 1997)'
_computing_structure_solution 'SHELXS-97 (Sheldrick, 1990)'
_diffrn_ambient_temperature 446(2)
_diffrn_measured_fraction_theta_full 0.983
_diffrn_measured_fraction_theta_max 0.983
_diffrn_radiation_monochromator graphite
_diffrn_radiation_source 'fine-focus sealed tube'
_diffrn_radiation_type MoK\a
_diffrn_radiation_wavelength 0.71073
_diffrn_reflns_av_R_equivalents 0.0437
_diffrn_reflns_av_sigmaI/netI 0.0609
_diffrn_reflns_limit_h_max 5
_diffrn_reflns_limit_h_min -10
_diffrn_reflns_limit_k_max 19
_diffrn_reflns_limit_k_min -20
_diffrn_reflns_limit_l_max 11
_diffrn_reflns_limit_l_min -11
_diffrn_reflns_number 6232
_diffrn_reflns_theta_full 27.00
_diffrn_reflns_theta_max 27.00
_diffrn_reflns_theta_min 2.82
_exptl_absorpt_coefficient_mu 1.714
_exptl_absorpt_correction_T_max 0.9192
_exptl_absorpt_correction_T_min 0.7256
_exptl_absorpt_correction_type multi-scan
_exptl_absorpt_process_details sadabs
_exptl_crystal_density_diffrn 2.094
_exptl_crystal_density_method 'not measured'
_exptl_crystal_F_000 688
_exptl_crystal_size_max 0.20
_exptl_crystal_size_mid 0.10
_exptl_crystal_size_min 0.05
_refine_diff_density_max 0.460
_refine_diff_density_min -0.483
_refine_diff_density_rms 0.105
_refine_ls_abs_structure_details 'Flack H D (1983), Acta Cryst. A39, 876-881'
_refine_ls_abs_structure_Flack -0.03(4)
_refine_ls_extinction_method none
_refine_ls_goodness_of_fit_ref 0.741
_refine_ls_hydrogen_treatment mixed
_refine_ls_matrix_type full
_refine_ls_number_parameters 295
_refine_ls_number_reflns 4075
_refine_ls_number_restraints 28
_refine_ls_restrained_S_all 0.741
_refine_ls_R_factor_all 0.0312
_refine_ls_R_factor_gt 0.0271
_refine_ls_shift/su_max 0.000
_refine_ls_shift/su_mean 0.000
_refine_ls_structure_factor_coef Fsqd
_refine_ls_weighting_details 'calc w=1/[\s^2^(Fo^2^)+(0.0620P)^2^+0.0000P] where P=(Fo^2^+2Fc^2^)/3'
_refine_ls_weighting_scheme calc
_refine_ls_wR_factor_gt 0.0680
_refine_ls_wR_factor_ref 0.0700
_reflns_number_gt 3876
_reflns_number_total 4075
_reflns_threshold_expression >2sigma(I)
_cod_data_source_file c2dt31566a.txt
_cod_data_source_block sad8
_cod_original_sg_symbol_H-M P2(1)
_cod_database_code 7022064

loop_
_symmetry_equiv_pos_as_xyz
'x, y, z'
'-x, y+1/2, -z'

loop_
_atom_site_label
_atom_site_type_symbol
_atom_site_fract_x
_atom_site_fract_y
_atom_site_fract_z
_atom_site_U_iso_or_equiv
_atom_site_adp_type
_atom_site_occupancy
_atom_site_symmetry_multiplicity
_atom_site_calc_flag
_atom_site_refinement_flags
Mo1 Mo 0.12582(5) 0.23385(2) 0.42228(5) 0.01020(10) Uani 1 1 d .
Mo2 Mo 0.30341(5) 0.04209(3) 0.53683(5) 0.01103(10) Uani 1 1 d .
Mo3 Mo 0.22677(5) 0.15540(2) 0.19748(4) 0.00944(9) Uani 1 1 d .
O1 O 0.3376(4) 0.2358(3) 0.3491(4) 0.0139(7) Uani 1 1 d .
O2 O 0.3482(4) 0.0545(2) 0.3451(4) 0.0148(8) Uani 1 1 d .
O3 O 0.0165(5) 0.3131(2) 0.3279(4) 0.0191(8) Uani 1 1 d .
O4 O 0.0473(4) 0.1302(2) 0.3108(4) 0.0135(7) Uani 1 1 d .
O5 O 0.2358(4) 0.1424(2) 0.6001(4) 0.0146(7) Uani 1 1 d .
O6 O 0.4838(4) 0.0130(2) 0.6596(4) 0.0182(8) Uani 1 1 d .
O7 O 0.1441(4) 0.2139(2) 0.0438(4) 0.0176(8) Uani 1 1 d .
O8 O 0.1525(5) -0.0335(2) 0.5453(4) 0.0227(8) Uani 1 1 d .
N1 N 0.4683(5) 0.1460(3) 0.1226(5) 0.0164(9) Uani 1 1 d .
N2 N 0.2368(5) 0.3184(3) 0.6062(5) 0.0162(9) Uani 1 1 d .
N3 N -0.0821(5) 0.2099(3) 0.5494(5) 0.0143(9) Uani 1 1 d .
N4 N 0.1451(5) 0.0400(3) 0.0609(5) 0.0160(9) Uani 1 1 d .
N5 N 0.7352(5) 0.1332(3) 0.1560(6) 0.0252(11) Uani 1 1 d .
H5A H 0.8366 0.1368 0.1983 0.030 Uiso 1 1 calc R
N7 N 0.3291(6) 0.3691(3) 0.8351(6) 0.0291(12) Uani 1 1 d .
H7B H 0.3457 0.3750 0.9337 0.035 Uiso 1 1 calc R
N8 N -0.2800(5) 0.1400(3) 0.6336(6) 0.0230(11) Uani 1 1 d .
H8B H -0.3371 0.0986 0.6614 0.028 Uiso 1 1 calc R
C13 C 0.0646(9) -0.0898(4) -0.0047(8) 0.0369(16) Uani 1 1 d U
H13A H 0.0315 -0.1462 0.0001 0.044 Uiso 1 1 calc R
N6 N 0.0791(6) -0.0452(3) -0.1361(6) 0.0269(11) Uani 1 1 d U
H6B H 0.0613 -0.0641 -0.2291 0.032 Uiso 1 1 calc R
C1 C 0.2381(7) 0.3080(4) 0.7555(7) 0.0228(12) Uani 1 1 d U
H1A H 0.1837 0.2647 0.7993 0.027 Uiso 1 1 calc R
C2 C 0.3903(7) 0.4196(4) 0.7332(8) 0.0301(15) Uani 1 1 d .
H2A H 0.4591 0.4664 0.7564 0.036 Uiso 1 1 calc R
C3 C 0.3328(8) 0.3893(4) 0.5919(7) 0.0273(13) Uani 1 1 d U
H3B H 0.3542 0.4122 0.4994 0.033 Uiso 1 1 calc R
C5 C -0.1397(6) 0.1329(4) 0.5767(6) 0.0185(11) Uani 1 1 d .
H5B H -0.0893 0.0817 0.5587 0.022 Uiso 1 1 calc R
C7 C 0.1062(8) -0.0383(4) 0.1136(7) 0.0309(14) Uani 1 1 d .
H7C H 0.1087 -0.0528 0.2166 0.037 Uiso 1 1 calc R
C8 C -0.1944(7) 0.2684(4) 0.5867(7) 0.0247(12) Uani 1 1 d .
H8C H -0.1877 0.3273 0.5770 0.030 Uiso 1 1 calc R
C9 C -0.3171(7) 0.2248(4) 0.6402(7) 0.0280(13) Uani 1 1 d .
H9A H -0.4086 0.2482 0.6746 0.034 Uiso 1 1 calc R
C11 C 0.1261(6) 0.0331(4) -0.0912(6) 0.0198(11) Uani 1 1 d .
H11A H 0.1432 0.0772 -0.1576 0.024 Uiso 1 1 calc R
C12 C 0.6065(6) 0.1600(4) 0.2169(6) 0.0220(11) Uani 1 1 d .
H12A H 0.6132 0.1854 0.3134 0.026 Uiso 1 1 calc R
C14 C 0.5137(7) 0.1087(5) -0.0063(7) 0.0323(15) Uani 1 1 d .
H14A H 0.4420 0.0926 -0.0943 0.039 Uiso 1 1 calc R
C15 C 0.6791(7) 0.0992(5) 0.0153(8) 0.0391(18) Uani 1 1 d .
H15A H 0.7415 0.0744 -0.0524 0.047 Uiso 1 1 calc R
O1W O 0.3933(9) 0.3795(4) 1.1534(6) 0.067(2) Uani 1 1 d D
H1W1 H 0.464(9) 0.416(4) 1.194(10) 0.081 Uiso 1 1 d D
H1W2 H 0.391(11) 0.338(4) 1.214(8) 0.081 Uiso 1 1 d D

loop_
_atom_site_aniso_label
_atom_site_aniso_U_11
_atom_site_aniso_U_22
_atom_site_aniso_U_33
_atom_site_aniso_U_23
_atom_site_aniso_U_13
_atom_site_aniso_U_12
Mo1 0.01315(19) 0.00897(18) 0.00872(19) 0.00033(17) 0.00251(14) 0.00103(15)
Mo2 0.0150(2) 0.00922(18) 0.00932(19) 0.00088(17) 0.00315(14) 0.00076(16)
Mo3 0.01073(18) 0.01041(18) 0.00718(18) -0.00027(17) 0.00145(13) -0.00020(15)
O1 0.0189(17) 0.0135(16) 0.0096(16) -0.0031(17) 0.0032(13) -0.0037(15)
O2 0.0163(17) 0.0185(19) 0.0102(17) -0.0006(16) 0.0038(13) 0.0041(14)
O3 0.0267(19) 0.0182(18) 0.0135(19) 0.0022(16) 0.0065(15) 0.0063(15)
O4 0.0120(16) 0.0157(18) 0.0129(17) -0.0013(15) 0.0021(13) -0.0005(13)
O5 0.0193(17) 0.0130(19) 0.0122(17) 0.0004(15) 0.0044(13) -0.0004(14)
O6 0.0254(19) 0.0153(17) 0.0139(18) 0.0020(16) 0.0034(15) 0.0082(14)
O7 0.0187(17) 0.021(2) 0.0126(17) 0.0047(16) 0.0019(13) 0.0028(14)
O8 0.031(2) 0.0179(18) 0.021(2) -0.0029(18) 0.0083(16) -0.0080(17)
N1 0.0122(19) 0.025(2) 0.011(2) 0.001(2) 0.0016(15) -0.0032(18)
N2 0.024(2) 0.013(2) 0.013(2) 0.0001(18) 0.0079(17) -0.0052(18)
N3 0.0132(19) 0.018(2) 0.013(2) -0.0027(18) 0.0043(16) 0.0013(16)
N4 0.021(2) 0.017(2) 0.010(2) -0.003(2) 0.0039(16) -0.0088(19)
N5 0.013(2) 0.043(3) 0.019(2) 0.001(2) 0.0008(17) -0.0011(19)
N7 0.040(3) 0.029(3) 0.020(3) -0.006(2) 0.008(2) -0.010(2)
N8 0.018(2) 0.031(3) 0.022(2) 0.008(2) 0.0078(18) 0.0001(19)
C13 0.057(4) 0.021(3) 0.032(3) -0.004(3) 0.005(3) -0.020(3)
N6 0.039(3) 0.023(2) 0.019(2) -0.014(2) 0.004(2) -0.012(2)
C1 0.037(3) 0.017(3) 0.014(3) -0.007(2) 0.004(2) -0.010(2)
C2 0.039(3) 0.025(3) 0.031(3) -0.010(3) 0.017(3) -0.020(3)
C3 0.048(3) 0.018(3) 0.020(3) -0.003(2) 0.016(2) -0.015(3)
C5 0.013(2) 0.024(3) 0.020(3) 0.005(2) 0.005(2) 0.0019(19)
C7 0.055(4) 0.021(3) 0.017(3) -0.001(3) 0.007(3) -0.019(3)
C8 0.023(3) 0.023(3) 0.029(3) -0.001(3) 0.008(2) 0.007(2)
C9 0.023(3) 0.036(3) 0.028(3) -0.002(3) 0.013(2) 0.006(3)
C11 0.025(3) 0.021(3) 0.014(2) 0.000(2) 0.007(2) -0.005(2)
C12 0.019(2) 0.036(3) 0.012(2) -0.008(3) 0.0040(19) -0.002(2)
C14 0.017(3) 0.067(5) 0.013(3) -0.011(3) 0.002(2) -0.002(3)
C15 0.018(3) 0.071(5) 0.029(3) -0.013(4) 0.009(2) 0.004(3)
O1W 0.144(6) 0.039(3) 0.018(3) -0.004(3) 0.009(3) -0.053(4)

loop_
_atom_type_symbol
_atom_type_description
_atom_type_scat_dispersion_real
_atom_type_scat_dispersion_imag
_atom_type_scat_source
C C 0.0033 0.0016 'International Tables Vol C Tables 4.2.6.8 and 6.1.1.4'
H H 0.0000 0.0000 'International Tables Vol C Tables 4.2.6.8 and 6.1.1.4'
N N 0.0061 0.0033 'International Tables Vol C Tables 4.2.6.8 and 6.1.1.4'
O O 0.0106 0.0060 'International Tables Vol C Tables 4.2.6.8 and 6.1.1.4'
Mo Mo -1.6832 0.6857 'International Tables Vol C Tables 4.2.6.8 and 6.1.1.4'

loop_
_geom_angle_atom_site_label_1
_geom_angle_atom_site_label_2
_geom_angle_atom_site_label_3
_geom_angle
O3 Mo1 O1 105.26(17)
O3 Mo1 O4 105.13(16)
O1 Mo1 O4 95.16(15)
O3 Mo1 N2 92.51(18)
O1 Mo1 N2 86.72(16)
O4 Mo1 N2 161.01(16)
O3 Mo1 O5 163.91(15)
O1 Mo1 O5 87.43(14)
O4 Mo1 O5 83.06(13)
N2 Mo1 O5 78.14(14)
O3 Mo1 N3 88.74(17)
O1 Mo1 N3 165.70(15)
O4 Mo1 N3 83.72(15)
N2 Mo1 N3 89.82(16)
O5 Mo1 N3 78.28(14)
O3 Mo1 Mo3 100.90(13)
O1 Mo1 Mo3 48.79(10)
O4 Mo1 Mo3 48.63(10)
N2 Mo1 Mo3 135.43(12)
O5 Mo1 Mo3 94.90(9)
N3 Mo1 Mo3 132.32(11)
O8 Mo2 O6 109.85(18)
O8 Mo2 O5 109.30(17)
O6 Mo2 O5 108.29(16)
O8 Mo2 O2 111.81(17)
O6 Mo2 O2 109.04(16)
O5 Mo2 O2 108.48(17)
O7 Mo3 O4 106.09(16)
O7 Mo3 O1 106.26(17)
O4 Mo3 O1 95.37(14)
O7 Mo3 O2 163.53(16)
O4 Mo3 O2 82.09(13)
O1 Mo3 O2 86.77(15)
O7 Mo3 N1 93.84(17)
O4 Mo3 N1 159.25(16)
O1 Mo3 N1 84.27(15)
O2 Mo3 N1 77.17(15)
O7 Mo3 N4 87.85(17)
O4 Mo3 N4 85.45(15)
O1 Mo3 N4 164.94(16)
O2 Mo3 N4 78.44(15)
N1 Mo3 N4 89.67(15)
O7 Mo3 Mo1 102.43(13)
O4 Mo3 Mo1 48.89(10)
O1 Mo3 Mo1 48.74(10)
O2 Mo3 Mo1 93.72(9)
N1 Mo3 Mo1 132.81(11)
N4 Mo3 Mo1 134.33(10)
Mo1 O1 Mo3 82.47(13)
Mo2 O2 Mo3 119.56(17)
Mo3 O4 Mo1 82.49(13)
Mo2 O5 Mo1 117.78(18)
C12 N1 C14 105.5(4)
C12 N1 Mo3 122.3(4)
C14 N1 Mo3 130.6(4)
C1 N2 C3 106.0(5)
C1 N2 Mo1 126.7(4)
C3 N2 Mo1 127.1(4)
C5 N3 C8 106.9(4)
C5 N3 Mo1 124.6(3)
C8 N3 Mo1 127.3(4)
C11 N4 C7 105.8(5)
C11 N4 Mo3 126.1(4)
C7 N4 Mo3 128.2(4)
C12 N5 C15 108.2(4)
C1 N7 C2 108.1(5)
C5 N8 C9 108.0(5)
C7 C13 N6 107.7(5)
C11 N6 C13 106.4(5)
N2 C1 N7 110.2(5)
C3 C2 N7 106.8(5)
C2 C3 N2 109.0(5)
N3 C5 N8 110.2(5)
C13 C7 N4 109.2(5)
C9 C8 N3 108.0(5)
C8 C9 N8 106.9(5)
N4 C11 N6 110.9(5)
N1 C12 N5 111.1(5)
C15 C14 N1 109.3(5)
C14 C15 N5 105.9(5)

loop_
_geom_bond_atom_site_label_1
_geom_bond_atom_site_label_2
_geom_bond_distance
Mo1 O3 1.676(4)
Mo1 O1 1.951(3)
Mo1 O4 1.955(3)
Mo1 N2 2.176(4)
Mo1 O5 2.207(3)
Mo1 N3 2.218(4)
Mo1 Mo3 2.5732(6)
Mo2 O8 1.728(4)
Mo2 O6 1.752(4)
Mo2 O5 1.788(3)
Mo2 O2 1.790(4)
Mo3 O7 1.684(4)
Mo3 O4 1.948(3)
Mo3 O1 1.953(4)
Mo3 O2 2.186(4)
Mo3 N1 2.195(4)
Mo3 N4 2.218(5)
N1 C12 1.315(7)
N1 C14 1.377(7)
N2 C1 1.320(7)
N2 C3 1.382(7)
N3 C5 1.333(7)
N3 C8 1.379(7)
N4 C11 1.324(6)
N4 C7 1.368(7)
N5 C12 1.328(7)
N5 C15 1.358(8)
N7 C1 1.343(7)
N7 C2 1.351(8)
N8 C5 1.334(6)
N8 C9 1.369(8)
C13 C7 1.318(9)
C13 N6 1.370(9)
N6 C11 1.330(7)
C2 C3 1.343(9)
C8 C9 1.364(8)
C14 C15 1.352(8)
